data_7104180
loop_
_publ_author_name
'Graves, Christopher R'
'Scott, Brian L'
'Morris, David E'
'Kiplinger, Jaqueline L'

_publ_section_title
;
 Selenate and tellurate complexes of pentavalent uranium.
;
_journal_issue 7
_journal_name_full 'Chemical communications (Cambridge, England)'
_journal_page_first 776
_journal_page_last 778
_journal_paper_doi 10.1039/b819097f
_journal_volume 34
_journal_year 2009
_chemical_formula_sum 'C38 H52 N Se U'
_chemical_formula_weight 839.80
_chemical_name_systematic
;
?
;
_space_group_IT_number 14
_symmetry_cell_setting monoclinic
_symmetry_space_group_name_Hall '-P 2yn'
_symmetry_space_group_name_H-M 'P 1 21/n 1'
_atom_sites_solution_hydrogens geom
_atom_sites_solution_primary direct
_atom_sites_solution_secondary difmap
_audit_creation_method SHELXL-97
_cell_angle_alpha 90.00
_cell_angle_beta 99.1150(10)
_cell_angle_gamma 90.00
_cell_formula_units_Z 4
_cell_length_a 12.0348(10)
_cell_length_b 18.1721(16)
_cell_length_c 15.6860(14)
_cell_measurement_temperature 120(1)
_cell_volume 3387.2(5)
_computing_cell_refinement 'SAINT+, v. 7.06 (Bruker AXS, 2001)'
_computing_data_collection 'APEX II, v. 1.08 (Bruker AXS, 2003)'
_computing_data_reduction 'SAINT+, v. 7.06 (Bruker AXS, 2001)'
_computing_molecular_graphics 'SHELXTL, v. 6.10, (Bruker AXS, 2000)'
_computing_publication_material 'SHELXTL, v. 6.10, (Bruker AXS, 2000)'
_computing_structure_refinement 'SHELXL-97 (Sheldrick, 1997)'
_computing_structure_solution 'SHELXS-97 (Sheldrick, 1990)'
_diffrn_ambient_temperature 120(1)
_diffrn_measured_fraction_theta_full 0.999
_diffrn_measured_fraction_theta_max 0.995
_diffrn_measurement_device_type 'Bruker D8 with APEXII CCD'
_diffrn_measurement_method '\w scans'
_diffrn_radiation_monochromator graphite
_diffrn_radiation_source 'fine-focus sealed tube'
_diffrn_radiation_type MoK\a
_diffrn_radiation_wavelength 0.71073
_diffrn_reflns_av_R_equivalents 0.0816
_diffrn_reflns_av_sigmaI/netI 0.0650
_diffrn_reflns_limit_h_max 15
_diffrn_reflns_limit_h_min -15
_diffrn_reflns_limit_k_max 22
_diffrn_reflns_limit_k_min -22
_diffrn_reflns_limit_l_max 19
_diffrn_reflns_limit_l_min -19
_diffrn_reflns_number 34990
_diffrn_reflns_theta_full 25.00
_diffrn_reflns_theta_max 26.36
_diffrn_reflns_theta_min 2.05
_diffrn_standards_decay_% 0
_diffrn_standards_interval_count 0
_diffrn_standards_interval_time 0
_diffrn_standards_number 0
_exptl_absorpt_coefficient_mu 5.893
_exptl_absorpt_correction_T_max 0.8912
_exptl_absorpt_correction_T_min 0.5382
_exptl_absorpt_correction_type multi-scan
_exptl_absorpt_process_details 'SADABS 2.03 (Sheldrick, 2001)'
_exptl_crystal_colour dark
_exptl_crystal_density_diffrn 1.647
_exptl_crystal_density_method 'not measured'
_exptl_crystal_description 'irregular plate'
_exptl_crystal_F_000 1652
_exptl_crystal_size_max 0.12
_exptl_crystal_size_mid 0.08
_exptl_crystal_size_min 0.02
_refine_diff_density_max 0.881
_refine_diff_density_min -0.806
_refine_diff_density_rms 0.154
_refine_ls_extinction_method none
_refine_ls_goodness_of_fit_ref 0.990
_refine_ls_hydrogen_treatment constr
_refine_ls_matrix_type full
_refine_ls_number_parameters 384
_refine_ls_number_reflns 6883
_refine_ls_number_restraints 0
_refine_ls_restrained_S_all 0.990
_refine_ls_R_factor_all 0.0590
_refine_ls_R_factor_gt 0.0347
_refine_ls_shift/su_max 0.002
_refine_ls_shift/su_mean 0.000
_refine_ls_structure_factor_coef Fsqd
_refine_ls_weighting_details 'calc w=1/[\s^2^(Fo^2^)+(0.0279P)^2^+0.0000P] where P=(Fo^2^+2Fc^2^)/3'
_refine_ls_weighting_scheme calc
_refine_ls_wR_factor_gt 0.0633
_refine_ls_wR_factor_ref 0.0705
_reflns_number_gt 5215
_reflns_number_total 6883
_reflns_threshold_expression >2sigma(I)
_cod_data_source_file b819097f.txt
_cod_data_source_block apx778
_cod_original_sg_symbol_H-M 'P 21/n'
_cod_database_code 7104180

loop_
_symmetry_equiv_pos_as_xyz
'x, y, z'
'-x+1/2, y+1/2, -z+1/2'
'-x, -y, -z'
'x-1/2, -y-1/2, z-1/2'

loop_
_atom_site_label
_atom_site_type_symbol
_atom_site_fract_x
_atom_site_fract_y
_atom_site_fract_z
_atom_site_U_iso_or_equiv
_atom_site_adp_type
_atom_site_occupancy
_atom_site_symmetry_multiplicity
_atom_site_calc_flag
_atom_site_refinement_flags
_atom_site_disorder_assembly
_atom_site_disorder_group
U1 U 0.159130(16) 0.182762(10) 0.798474(12) 0.01397(6) Uani 1 1 d . . .
Se1 Se 0.28079(5) 0.15882(3) 0.96841(3) 0.02798(15) Uani 1 1 d . . .
N1 N 0.2625(3) 0.1407(2) 0.7244(2) 0.0159(9) Uani 1 1 d . . .
C1 C -0.0164(4) 0.1067(3) 0.7063(3) 0.0197(12) Uani 1 1 d . . .
C2 C -0.0645(4) 0.1483(3) 0.7676(3) 0.0209(12) Uani 1 1 d . . .
C3 C -0.0253(4) 0.1200(3) 0.8510(3) 0.0173(12) Uani 1 1 d . . .
C4 C 0.0470(4) 0.0604(3) 0.8408(3) 0.0166(11) Uani 1 1 d . . .
C5 C 0.0539(4) 0.0528(3) 0.7521(3) 0.0204(12) Uani 1 1 d . . .
C6 C -0.0497(5) 0.1138(3) 0.6102(3) 0.0291(14) Uani 1 1 d . . .
H6A H -0.0002 0.0845 0.5817 0.044 Uiso 1 1 calc R . .
H6B H -0.0445 0.1644 0.5937 0.044 Uiso 1 1 calc R . .
H6C H -0.1257 0.0969 0.5937 0.044 Uiso 1 1 calc R . .
C7 C -0.1618(4) 0.2012(3) 0.7435(4) 0.0309(14) Uani 1 1 d . . .
H7A H -0.2300 0.1738 0.7269 0.046 Uiso 1 1 calc R . .
H7B H -0.1479 0.2315 0.6962 0.046 Uiso 1 1 calc R . .
H7C H -0.1692 0.2317 0.7923 0.046 Uiso 1 1 calc R . .
C8 C -0.0617(5) 0.1468(3) 0.9323(3) 0.0276(14) Uani 1 1 d . . .
H8A H -0.1355 0.1282 0.9358 0.041 Uiso 1 1 calc R . .
H8B H -0.0632 0.1996 0.9323 0.041 Uiso 1 1 calc R . .
H8C H -0.0097 0.1297 0.9811 0.041 Uiso 1 1 calc R . .
C9 C 0.0952(4) 0.0069(3) 0.9094(3) 0.0255(13) Uani 1 1 d . . .
H9A H 0.0919 0.0276 0.9652 0.038 Uiso 1 1 calc R . .
H9B H 0.1721 -0.0033 0.9042 0.038 Uiso 1 1 calc R . .
H9C H 0.0525 -0.0380 0.9028 0.038 Uiso 1 1 calc R . .
C10 C 0.1150(5) -0.0086(3) 0.7142(3) 0.0257(13) Uani 1 1 d . . .
H10A H 0.0784 -0.0186 0.6564 0.038 Uiso 1 1 calc R . .
H10B H 0.1138 -0.0520 0.7489 0.038 Uiso 1 1 calc R . .
H10C H 0.1915 0.0058 0.7131 0.038 Uiso 1 1 calc R . .
C11 C 0.1840(5) 0.3267(3) 0.8534(4) 0.0231(13) Uani 1 1 d . . .
C12 C 0.0914(4) 0.3285(3) 0.7870(3) 0.0225(13) Uani 1 1 d . . .
C13 C 0.1304(5) 0.3112(3) 0.7080(3) 0.0237(13) Uani 1 1 d . . .
C14 C 0.2486(4) 0.3015(3) 0.7269(3) 0.0189(12) Uani 1 1 d . . .
C15 C 0.2821(4) 0.3092(3) 0.8172(3) 0.0189(12) Uani 1 1 d . . .
C16 C 0.1795(5) 0.3495(3) 0.9454(3) 0.0332(15) Uani 1 1 d . . .
H16A H 0.1746 0.4021 0.9485 0.050 Uiso 1 1 calc R . .
H16B H 0.2463 0.3329 0.9821 0.050 Uiso 1 1 calc R . .
H16C H 0.1146 0.3279 0.9640 0.050 Uiso 1 1 calc R . .
C17 C -0.0237(5) 0.3573(3) 0.7966(4) 0.0312(15) Uani 1 1 d . . .
H17A H -0.0504 0.3321 0.8433 0.047 Uiso 1 1 calc R . .
H17B H -0.0749 0.3489 0.7440 0.047 Uiso 1 1 calc R . .
H17C H -0.0191 0.4091 0.8086 0.047 Uiso 1 1 calc R . .
C18 C 0.0624(5) 0.3135(3) 0.6190(3) 0.0282(13) Uani 1 1 d . . .
H18A H 0.0711 0.3608 0.5935 0.042 Uiso 1 1 calc R . .
H18B H -0.0155 0.3054 0.6227 0.042 Uiso 1 1 calc R . .
H18C H 0.0883 0.2758 0.5840 0.042 Uiso 1 1 calc R . .
C19 C 0.3268(5) 0.2965(3) 0.6614(4) 0.0276(14) Uani 1 1 d . . .
H19A H 0.3559 0.3445 0.6520 0.041 Uiso 1 1 calc R . .
H19B H 0.2866 0.2778 0.6081 0.041 Uiso 1 1 calc R . .
H19C H 0.3880 0.2640 0.6823 0.041 Uiso 1 1 calc R . .
C20 C 0.3998(4) 0.3066(3) 0.8649(4) 0.0289(14) Uani 1 1 d . . .
H20A H 0.4490 0.2878 0.8276 0.043 Uiso 1 1 calc R . .
H20B H 0.4027 0.2752 0.9144 0.043 Uiso 1 1 calc R . .
H20C H 0.4232 0.3554 0.8834 0.043 Uiso 1 1 calc R . .
C21 C 0.2175(4) 0.1340(3) 1.0694(3) 0.0245(13) Uani 1 1 d . . .
C22 C 0.1620(4) 0.1868(3) 1.1112(3) 0.0286(13) Uani 1 1 d . . .
H22 H 0.1484 0.2333 1.0871 0.034 Uiso 1 1 calc R . .
C23 C 0.1269(5) 0.1698(4) 1.1894(4) 0.0398(17) Uani 1 1 d . . .
H23 H 0.0908 0.2052 1.2178 0.048 Uiso 1 1 calc R . .
C24 C 0.1453(5) 0.1011(4) 1.2245(4) 0.0418(18) Uani 1 1 d . . .
H24 H 0.1215 0.0902 1.2767 0.050 Uiso 1 1 calc R . .
C25 C 0.1986(5) 0.0483(4) 1.1836(4) 0.0392(17) Uani 1 1 d . . .
H25 H 0.2098 0.0015 1.2073 0.047 Uiso 1 1 calc R . .
C26 C 0.2356(5) 0.0651(3) 1.1065(3) 0.0282(14) Uani 1 1 d . . .
H26 H 0.2732 0.0295 1.0794 0.034 Uiso 1 1 calc R . .
C27 C 0.3485(4) 0.1152(3) 0.6813(3) 0.0174(12) Uani 1 1 d . . .
C28 C 0.3331(4) 0.1095(3) 0.5899(3) 0.0194(12) Uani 1 1 d . . .
C29 C 0.4236(5) 0.0862(3) 0.5510(3) 0.0236(13) Uani 1 1 d . . .
H29 H 0.4141 0.0823 0.4912 0.028 Uiso 1 1 calc R . .
C30 C 0.5253(5) 0.0692(3) 0.5979(3) 0.0259(13) Uani 1 1 d . . .
H30 H 0.5843 0.0541 0.5702 0.031 Uiso 1 1 calc R . .
C31 C 0.5407(4) 0.0744(3) 0.6867(3) 0.0227(13) Uani 1 1 d . . .
H31 H 0.6103 0.0622 0.7183 0.027 Uiso 1 1 calc R . .
C32 C 0.4548(4) 0.0974(3) 0.7302(3) 0.0186(12) Uani 1 1 d . . .
C33 C 0.2215(4) 0.1254(3) 0.5337(3) 0.0235(13) Uani 1 1 d . . .
H33 H 0.1691 0.1438 0.5706 0.028 Uiso 1 1 calc R . .
C34 C 0.2298(5) 0.1827(3) 0.4631(3) 0.0303(14) Uani 1 1 d . . .
H34A H 0.2684 0.2256 0.4885 0.045 Uiso 1 1 calc R . .
H34B H 0.1555 0.1963 0.4358 0.045 Uiso 1 1 calc R . .
H34C H 0.2705 0.1623 0.4209 0.045 Uiso 1 1 calc R . .
C35 C 0.1720(5) 0.0538(3) 0.4892(3) 0.0268(13) Uani 1 1 d . . .
H35A H 0.2217 0.0355 0.4519 0.040 Uiso 1 1 calc R . .
H35B H 0.0997 0.0640 0.4559 0.040 Uiso 1 1 calc R . .
H35C H 0.1640 0.0175 0.5323 0.040 Uiso 1 1 calc R . .
C36 C 0.4736(4) 0.0998(3) 0.8273(3) 0.0217(12) Uani 1 1 d . . .
H36 H 0.4178 0.1337 0.8444 0.026 Uiso 1 1 calc R . .
C37 C 0.4500(5) 0.0230(3) 0.8631(3) 0.0288(14) Uani 1 1 d . . .
H37A H 0.3745 0.0083 0.8404 0.043 Uiso 1 1 calc R . .
H37B H 0.4589 0.0251 0.9249 0.043 Uiso 1 1 calc R . .
H37C H 0.5021 -0.0121 0.8461 0.043 Uiso 1 1 calc R . .
C38 C 0.5893(4) 0.1277(3) 0.8682(3) 0.0308(14) Uani 1 1 d . . .
H38A H 0.6459 0.0935 0.8566 0.046 Uiso 1 1 calc R . .
H38B H 0.5920 0.1323 0.9294 0.046 Uiso 1 1 calc R . .
H38C H 0.6030 0.1748 0.8442 0.046 Uiso 1 1 calc R . .

loop_
_atom_site_aniso_label
_atom_site_aniso_U_11
_atom_site_aniso_U_22
_atom_site_aniso_U_33
_atom_site_aniso_U_23
_atom_site_aniso_U_13
_atom_site_aniso_U_12
U1 0.01380(10) 0.01384(10) 0.01410(10) -0.00002(9) 0.00167(7) -0.00122(9)
Se1 0.0222(3) 0.0438(4) 0.0167(3) 0.0042(3) -0.0004(2) -0.0055(3)
N1 0.016(2) 0.017(2) 0.015(2) 0.0027(18) 0.0035(18) -0.0024(19)
C1 0.018(3) 0.021(3) 0.019(3) 0.003(2) -0.001(2) -0.007(2)
C2 0.012(3) 0.022(3) 0.028(3) 0.005(2) 0.002(2) -0.006(2)
C3 0.013(3) 0.018(3) 0.022(3) 0.004(2) 0.006(2) -0.005(2)
C4 0.016(3) 0.011(3) 0.023(3) 0.003(2) 0.002(2) -0.007(2)
C5 0.022(3) 0.019(3) 0.020(3) 0.002(2) 0.001(2) -0.009(2)
C6 0.030(3) 0.027(3) 0.028(3) -0.002(3) -0.002(3) -0.014(3)
C7 0.020(3) 0.032(4) 0.040(4) 0.004(3) 0.003(3) -0.004(3)
C8 0.025(3) 0.031(3) 0.027(3) 0.006(3) 0.005(3) -0.001(3)
C9 0.026(3) 0.020(3) 0.028(3) 0.006(2) -0.003(3) -0.002(2)
C10 0.038(4) 0.019(3) 0.020(3) -0.003(2) 0.005(3) -0.002(3)
C11 0.029(3) 0.013(3) 0.027(3) -0.004(2) 0.005(2) -0.004(2)
C12 0.021(3) 0.018(3) 0.028(3) 0.003(2) 0.001(2) 0.006(2)
C13 0.034(3) 0.012(3) 0.024(3) 0.004(2) 0.002(2) -0.003(3)
C14 0.018(3) 0.009(3) 0.031(3) -0.001(2) 0.008(2) -0.002(2)
C15 0.020(3) 0.014(3) 0.022(3) 0.000(2) 0.001(2) -0.002(2)
C16 0.040(4) 0.030(3) 0.029(3) -0.009(3) 0.003(3) -0.005(3)
C17 0.026(3) 0.025(3) 0.044(4) -0.005(3) 0.009(3) 0.009(3)
C18 0.039(4) 0.020(3) 0.025(3) 0.005(3) 0.003(3) 0.002(3)
C19 0.034(3) 0.026(3) 0.026(3) 0.003(3) 0.015(3) -0.007(3)
C20 0.028(3) 0.023(3) 0.033(3) 0.002(3) -0.004(3) -0.007(3)
C21 0.018(3) 0.040(4) 0.014(3) 0.002(3) -0.001(2) -0.001(3)
C22 0.024(3) 0.036(4) 0.026(3) -0.007(3) 0.002(2) -0.003(3)
C23 0.024(3) 0.058(5) 0.039(4) -0.017(4) 0.012(3) -0.004(3)
C24 0.030(4) 0.077(5) 0.018(3) -0.001(4) 0.004(3) -0.019(4)
C25 0.028(4) 0.056(4) 0.030(4) 0.012(3) -0.009(3) -0.013(3)
C26 0.024(3) 0.041(4) 0.017(3) 0.005(3) -0.004(2) 0.000(3)
C27 0.020(3) 0.010(3) 0.025(3) 0.001(2) 0.010(2) -0.002(2)
C28 0.022(3) 0.017(3) 0.018(3) -0.001(2) 0.001(2) 0.000(2)
C29 0.036(3) 0.025(3) 0.011(3) 0.000(2) 0.008(2) 0.001(3)
C30 0.027(3) 0.031(3) 0.024(3) 0.002(3) 0.015(3) 0.008(3)
C31 0.018(3) 0.026(3) 0.024(3) 0.002(2) 0.004(2) 0.003(2)
C32 0.022(3) 0.015(3) 0.020(3) -0.003(2) 0.008(2) -0.003(2)
C33 0.026(3) 0.024(3) 0.019(3) -0.004(2) 0.004(2) 0.001(3)
C34 0.033(3) 0.028(3) 0.027(3) 0.004(3) -0.003(3) 0.002(3)
C35 0.030(3) 0.028(3) 0.021(3) -0.008(3) -0.001(3) -0.003(3)
C36 0.021(3) 0.026(3) 0.019(3) -0.001(2) 0.006(2) 0.005(2)
C37 0.034(3) 0.035(4) 0.020(3) -0.001(3) 0.010(3) 0.004(3)
C38 0.028(3) 0.042(4) 0.022(3) -0.006(3) 0.005(3) 0.000(3)

loop_
_atom_type_symbol
_atom_type_description
_atom_type_scat_dispersion_real
_atom_type_scat_dispersion_imag
_atom_type_scat_source
C C 0.0033 0.0016 'International Tables Vol C Tables 4.2.6.8 and 6.1.1.4'
H H 0.0000 0.0000 'International Tables Vol C Tables 4.2.6.8 and 6.1.1.4'
N N 0.0061 0.0033 'International Tables Vol C Tables 4.2.6.8 and 6.1.1.4'
Se Se -0.0929 2.2259 'International Tables Vol C Tables 4.2.6.8 and 6.1.1.4'
U U -9.6767 9.6646 'International Tables Vol C Tables 4.2.6.8 and 6.1.1.4'

loop_
_geom_angle_atom_site_label_1
_geom_angle_atom_site_label_2
_geom_angle_atom_site_label_3
_geom_angle
_geom_angle_site_symmetry_1
_geom_angle_site_symmetry_3
_geom_angle_publ_flag
N1 U1 C5 79.50(16) . . ?
N1 U1 C15 90.44(16) . . ?
C5 U1 C15 169.11(16) . . ?
N1 U1 C13 93.70(17) . . ?
C5 U1 C13 126.03(15) . . ?
C15 U1 C13 49.89(15) . . ?
N1 U1 C2 119.95(16) . . ?
C5 U1 C2 49.48(16) . . ?
C15 U1 C2 135.74(15) . . ?
C13 U1 C2 93.65(16) . . ?
N1 U1 C14 74.88(15) . . ?
C5 U1 C14 140.55(15) . . ?
C15 U1 C14 30.12(15) . . ?
C13 U1 C14 30.12(15) . . ?
C2 U1 C14 123.36(15) . . ?
N1 U1 C3 128.99(16) . . ?
C5 U1 C3 49.75(16) . . ?
C15 U1 C3 140.55(15) . . ?
C13 U1 C3 118.15(16) . . ?
C2 U1 C3 30.01(14) . . ?
C14 U1 C3 147.63(15) . . ?
N1 U1 C4 102.00(16) . . ?
C5 U1 C4 30.00(14) . . ?
C15 U1 C4 159.99(15) . . ?
C13 U1 C4 142.69(15) . . ?
C2 U1 C4 49.21(15) . . ?
C14 U1 C4 169.51(15) . . ?
C3 U1 C4 29.95(14) . . ?
N1 U1 C1 89.95(16) . . ?
C5 U1 C1 29.99(14) . . ?
C15 U1 C1 147.54(15) . . ?
C13 U1 C1 97.70(15) . . ?
C2 U1 C1 30.02(15) . . ?
C14 U1 C1 120.23(15) . . ?
C3 U1 C1 49.72(15) . . ?
C4 U1 C1 49.36(15) . . ?
N1 U1 C11 120.11(16) . . ?
C5 U1 C11 158.35(16) . . ?
C15 U1 C11 30.15(15) . . ?
C13 U1 C11 49.35(16) . . ?
C2 U1 C11 109.17(16) . . ?
C14 U1 C11 49.33(16) . . ?
C3 U1 C11 110.77(16) . . ?
C4 U1 C11 136.77(16) . . ?
C1 U1 C11 132.93(16) . . ?
N1 U1 C12 122.41(16) . . ?
C5 U1 C12 133.83(16) . . ?
C15 U1 C12 49.42(16) . . ?
C13 U1 C12 30.14(15) . . ?
C2 U1 C12 86.34(16) . . ?
C14 U1 C12 49.36(16) . . ?
C3 U1 C12 100.01(16) . . ?
C4 U1 C12 129.91(15) . . ?
C1 U1 C12 104.74(16) . . ?
C11 U1 C12 29.36(15) . . ?
N1 U1 Se1 102.17(11) . . ?
C5 U1 Se1 105.33(11) . . ?
C15 U1 Se1 80.72(10) . . ?
C13 U1 Se1 128.24(11) . . ?
C2 U1 Se1 118.33(11) . . ?
C14 U1 Se1 109.03(11) . . ?
C3 U1 Se1 88.63(10) . . ?
C4 U1 Se1 81.37(10) . . ?
C1 U1 Se1 130.73(11) . . ?
C11 U1 Se1 80.73(11) . . ?
C12 U1 Se1 107.91(11) . . ?
C21 Se1 U1 126.41(15) . . ?
C27 N1 U1 171.4(3) . . ?
C5 C1 C2 107.5(4) . . ?
C5 C1 C6 127.8(5) . . ?
C2 C1 C6 124.2(5) . . ?
C5 C1 U1 74.4(3) . . ?
C2 C1 U1 74.7(3) . . ?
C6 C1 U1 123.2(3) . . ?
C3 C2 C1 108.7(5) . . ?
C3 C2 C7 126.3(5) . . ?
C1 C2 C7 123.6(5) . . ?
C3 C2 U1 75.2(3) . . ?
C1 C2 U1 75.3(3) . . ?
C7 C2 U1 126.9(3) . . ?
C4 C3 C2 107.2(5) . . ?
C4 C3 C8 127.9(5) . . ?
C2 C3 C8 124.8(5) . . ?
C4 C3 U1 75.1(3) . . ?
C2 C3 U1 74.8(3) . . ?
C8 C3 U1 118.9(3) . . ?
C5 C4 C3 108.6(4) . . ?
C5 C4 C9 124.6(5) . . ?
C3 C4 C9 126.3(5) . . ?
C5 C4 U1 74.4(3) . . ?
C3 C4 U1 74.9(3) . . ?
C9 C4 U1 123.5(3) . . ?
C4 C5 C1 108.0(5) . . ?
C4 C5 C10 124.6(5) . . ?
C1 C5 C10 127.0(5) . . ?
C4 C5 U1 75.6(3) . . ?
C1 C5 U1 75.6(3) . . ?
C10 C5 U1 120.8(3) . . ?
C12 C11 C15 108.7(5) . . ?
C12 C11 C16 124.0(5) . . ?
C15 C11 C16 126.8(5) . . ?
C12 C11 U1 75.8(3) . . ?
C15 C11 U1 73.7(3) . . ?
C16 C11 U1 122.7(4) . . ?
C11 C12 C13 108.0(5) . . ?
C11 C12 C17 124.7(5) . . ?
C13 C12 C17 126.5(5) . . ?
C11 C12 U1 74.8(3) . . ?
C13 C12 U1 73.2(3) . . ?
C17 C12 U1 126.2(4) . . ?
C14 C13 C12 107.6(5) . . ?
C14 C13 C18 125.4(5) . . ?
C12 C13 C18 126.5(5) . . ?
C14 C13 U1 75.2(3) . . ?
C12 C13 U1 76.6(3) . . ?
C18 C13 U1 120.9(3) . . ?
C15 C14 C13 108.3(5) . . ?
C15 C14 C19 125.4(5) . . ?
C13 C14 C19 125.5(5) . . ?
C15 C14 U1 74.6(3) . . ?
C13 C14 U1 74.7(3) . . ?
C19 C14 U1 124.3(3) . . ?
C14 C15 C11 107.3(4) . . ?
C14 C15 C20 126.5(5) . . ?
C11 C15 C20 125.9(5) . . ?
C14 C15 U1 75.2(3) . . ?
C11 C15 U1 76.2(3) . . ?
C20 C15 U1 119.0(3) . . ?
C26 C21 C22 118.8(5) . . ?
C26 C21 Se1 120.3(4) . . ?
C22 C21 Se1 120.7(4) . . ?
C21 C22 C23 119.7(6) . . ?
C24 C23 C22 120.4(6) . . ?
C23 C24 C25 120.5(6) . . ?
C24 C25 C26 119.6(6) . . ?
C21 C26 C25 121.0(6) . . ?
N1 C27 C28 121.6(4) . . ?
N1 C27 C32 119.0(4) . . ?
C28 C27 C32 119.4(5) . . ?
C29 C28 C27 118.5(5) . . ?
C29 C28 C33 119.0(5) . . ?
C27 C28 C33 122.5(5) . . ?
C30 C29 C28 122.0(5) . . ?
C29 C30 C31 119.8(5) . . ?
C30 C31 C32 121.7(5) . . ?
C31 C32 C27 118.6(5) . . ?
C31 C32 C36 120.1(5) . . ?
C27 C32 C36 121.3(4) . . ?
C28 C33 C34 113.4(5) . . ?
C28 C33 C35 110.1(4) . . ?
C34 C33 C35 108.0(4) . . ?
C32 C36 C38 114.6(4) . . ?
C32 C36 C37 109.5(4) . . ?
C38 C36 C37 110.8(4) . . ?

loop_
_geom_bond_atom_site_label_1
_geom_bond_atom_site_label_2
_geom_bond_distance
_geom_bond_site_symmetry_2
_geom_bond_publ_flag
U1 N1 1.984(4) . ?
U1 C5 2.723(5) . ?
U1 C15 2.723(5) . ?
U1 C13 2.725(5) . ?
U1 C2 2.731(5) . ?
U1 C14 2.731(5) . ?
U1 C3 2.735(5) . ?
U1 C4 2.737(5) . ?
U1 C1 2.738(5) . ?
U1 C11 2.756(5) . ?
U1 C12 2.768(5) . ?
U1 Se1 2.8639(6) . ?
Se1 C21 1.918(5) . ?
N1 C27 1.403(6) . ?
C1 C5 1.413(7) . ?
C1 C2 1.416(7) . ?
C1 C6 1.504(7) . ?
C2 C3 1.415(7) . ?
C2 C7 1.516(7) . ?
C3 C4 1.414(7) . ?
C3 C8 1.494(7) . ?
C4 C5 1.413(7) . ?
C4 C9 1.498(6) . ?
C5 C10 1.509(7) . ?
C11 C12 1.400(7) . ?
C11 C15 1.425(7) . ?
C11 C16 1.509(7) . ?
C12 C13 1.429(7) . ?
C12 C17 1.510(7) . ?
C13 C14 1.417(7) . ?
C13 C18 1.502(7) . ?
C14 C15 1.417(7) . ?
C14 C19 1.502(7) . ?
C15 C20 1.493(7) . ?
C21 C26 1.383(7) . ?
C21 C22 1.392(7) . ?
C22 C23 1.393(8) . ?
C23 C24 1.368(9) . ?
C24 C25 1.369(9) . ?
C25 C26 1.386(8) . ?
C27 C28 1.419(7) . ?
C27 C32 1.421(7) . ?
C28 C29 1.397(7) . ?
C28 C33 1.513(7) . ?
C29 C30 1.360(7) . ?
C30 C31 1.379(7) . ?
C31 C32 1.390(7) . ?
C32 C36 1.505(7) . ?
C33 C34 1.535(7) . ?
C33 C35 1.550(7) . ?
C36 C38 1.525(7) . ?
C36 C37 1.547(7) . ?

loop_
_geom_torsion_atom_site_label_1
_geom_torsion_atom_site_label_2
_geom_torsion_atom_site_label_3
_geom_torsion_atom_site_label_4
_geom_torsion
_geom_torsion_site_symmetry_1
_geom_torsion_site_symmetry_2
_geom_torsion_site_symmetry_3
_geom_torsion_site_symmetry_4
_geom_torsion_publ_flag
N1 U1 Se1 C21 -143.9(3) . . . . ?
C5 U1 Se1 C21 -61.6(2) . . . . ?
C15 U1 Se1 C21 127.7(2) . . . . ?
C13 U1 Se1 C21 111.4(3) . . . . ?
C2 U1 Se1 C21 -9.7(3) . . . . ?
C14 U1 Se1 C21 138.1(2) . . . . ?
C3 U1 Se1 C21 -14.2(2) . . . . ?
C4 U1 Se1 C21 -43.4(2) . . . . ?
C1 U1 Se1 C21 -43.3(3) . . . . ?
C11 U1 Se1 C21 97.1(2) . . . . ?
C12 U1 Se1 C21 85.9(3) . . . . ?
C5 U1 N1 C27 -140(2) . . . . ?
C15 U1 N1 C27 44(2) . . . . ?
C13 U1 N1 C27 94(2) . . . . ?
C2 U1 N1 C27 -170(2) . . . . ?
C14 U1 N1 C27 70(2) . . . . ?
C3 U1 N1 C27 -135(2) . . . . ?
C4 U1 N1 C27 -120(2) . . . . ?
C1 U1 N1 C27 -169(2) . . . . ?
C11 U1 N1 C27 49(2) . . . . ?
C12 U1 N1 C27 84(2) . . . . ?
Se1 U1 N1 C27 -37(2) . . . . ?
N1 U1 C1 C5 68.7(3) . . . . ?
C15 U1 C1 C5 159.4(3) . . . . ?
C13 U1 C1 C5 162.4(3) . . . . ?
C2 U1 C1 C5 -113.6(4) . . . . ?
C14 U1 C1 C5 141.1(3) . . . . ?
C3 U1 C1 C5 -76.9(3) . . . . ?
C4 U1 C1 C5 -37.2(3) . . . . ?
C11 U1 C1 C5 -158.1(3) . . . . ?
C12 U1 C1 C5 -167.7(3) . . . . ?
Se1 U1 C1 C5 -37.4(4) . . . . ?
N1 U1 C1 C2 -177.7(3) . . . . ?
C5 U1 C1 C2 113.6(4) . . . . ?
C15 U1 C1 C2 -86.9(4) . . . . ?
C13 U1 C1 C2 -83.9(3) . . . . ?
C14 U1 C1 C2 -105.3(3) . . . . ?
C3 U1 C1 C2 36.7(3) . . . . ?
C4 U1 C1 C2 76.4(3) . . . . ?
C11 U1 C1 C2 -44.5(4) . . . . ?
C12 U1 C1 C2 -54.0(3) . . . . ?
Se1 U1 C1 C2 76.2(3) . . . . ?
N1 U1 C1 C6 -56.6(4) . . . . ?
C5 U1 C1 C6 -125.3(6) . . . . ?
C15 U1 C1 C6 34.2(6) . . . . ?
C13 U1 C1 C6 37.2(4) . . . . ?
C2 U1 C1 C6 121.1(6) . . . . ?
C14 U1 C1 C6 15.8(5) . . . . ?
C3 U1 C1 C6 157.8(5) . . . . ?
C4 U1 C1 C6 -162.5(5) . . . . ?
C11 U1 C1 C6 76.6(5) . . . . ?
C12 U1 C1 C6 67.1(4) . . . . ?
Se1 U1 C1 C6 -162.7(4) . . . . ?
C5 C1 C2 C3 -0.6(6) . . . . ?
C6 C1 C2 C3 171.6(5) . . . . ?
U1 C1 C2 C3 -68.4(3) . . . . ?
C5 C1 C2 C7 -167.5(5) . . . . ?
C6 C1 C2 C7 4.8(8) . . . . ?
U1 C1 C2 C7 124.8(5) . . . . ?
C5 C1 C2 U1 67.8(3) . . . . ?
C6 C1 C2 U1 -120.0(5) . . . . ?
N1 U1 C2 C3 117.0(3) . . . . ?
C5 U1 C2 C3 77.3(3) . . . . ?
C15 U1 C2 C3 -115.8(3) . . . . ?
C13 U1 C2 C3 -146.6(3) . . . . ?
C14 U1 C2 C3 -151.9(3) . . . . ?
C4 U1 C2 C3 37.4(3) . . . . ?
C1 U1 C2 C3 114.3(4) . . . . ?
C11 U1 C2 C3 -98.6(3) . . . . ?
C12 U1 C2 C3 -117.3(3) . . . . ?
Se1 U1 C2 C3 -8.9(3) . . . . ?
N1 U1 C2 C1 2.7(4) . . . . ?
C5 U1 C2 C1 -37.0(3) . . . . ?
C15 U1 C2 C1 129.8(3) . . . . ?
C13 U1 C2 C1 99.1(3) . . . . ?
C14 U1 C2 C1 93.8(3) . . . . ?
C3 U1 C2 C1 -114.3(4) . . . . ?
C4 U1 C2 C1 -76.9(3) . . . . ?
C11 U1 C2 C1 147.1(3) . . . . ?
C12 U1 C2 C1 128.3(3) . . . . ?
Se1 U1 C2 C1 -123.3(3) . . . . ?
N1 U1 C2 C7 -118.5(5) . . . . ?
C5 U1 C2 C7 -158.2(5) . . . . ?
C15 U1 C2 C7 8.7(6) . . . . ?
C13 U1 C2 C7 -22.1(5) . . . . ?
C14 U1 C2 C7 -27.4(5) . . . . ?
C3 U1 C2 C7 124.5(6) . . . . ?
C4 U1 C2 C7 161.9(6) . . . . ?
C1 U1 C2 C7 -121.1(6) . . . . ?
C11 U1 C2 C7 26.0(5) . . . . ?
C12 U1 C2 C7 7.2(5) . . . . ?
Se1 U1 C2 C7 115.6(4) . . . . ?
C1 C2 C3 C4 -0.3(6) . . . . ?
C7 C2 C3 C4 166.1(5) . . . . ?
U1 C2 C3 C4 -68.7(3) . . . . ?
C1 C2 C3 C8 -176.7(5) . . . . ?
C7 C2 C3 C8 -10.3(8) . . . . ?
U1 C2 C3 C8 114.9(5) . . . . ?
C1 C2 C3 U1 68.5(4) . . . . ?
C7 C2 C3 U1 -125.1(5) . . . . ?
N1 U1 C3 C4 29.6(4) . . . . ?
C5 U1 C3 C4 36.5(3) . . . . ?
C15 U1 C3 C4 -148.5(3) . . . . ?
C13 U1 C3 C4 151.4(3) . . . . ?
C2 U1 C3 C4 112.9(4) . . . . ?
C14 U1 C3 C4 160.2(3) . . . . ?
C1 U1 C3 C4 76.2(3) . . . . ?
C11 U1 C3 C4 -154.5(3) . . . . ?
C12 U1 C3 C4 177.1(3) . . . . ?
Se1 U1 C3 C4 -75.0(3) . . . . ?
N1 U1 C3 C2 -83.3(3) . . . . ?
C5 U1 C3 C2 -76.3(3) . . . . ?
C15 U1 C3 C2 98.6(4) . . . . ?
C13 U1 C3 C2 38.6(4) . . . . ?
C14 U1 C3 C2 47.3(5) . . . . ?
C4 U1 C3 C2 -112.9(4) . . . . ?
C1 U1 C3 C2 -36.7(3) . . . . ?
C11 U1 C3 C2 92.6(3) . . . . ?
C12 U1 C3 C2 64.2(3) . . . . ?
Se1 U1 C3 C2 172.2(3) . . . . ?
N1 U1 C3 C8 155.0(3) . . . . ?
C5 U1 C3 C8 161.9(5) . . . . ?
C15 U1 C3 C8 -23.2(5) . . . . ?
C13 U1 C3 C8 -83.2(4) . . . . ?
C2 U1 C3 C8 -121.8(5) . . . . ?
C14 U1 C3 C8 -74.4(5) . . . . ?
C4 U1 C3 C8 125.4(5) . . . . ?
C1 U1 C3 C8 -158.5(5) . . . . ?
C11 U1 C3 C8 -29.1(4) . . . . ?
C12 U1 C3 C8 -57.5(4) . . . . ?
Se1 U1 C3 C8 50.4(4) . . . . ?
C2 C3 C4 C5 1.1(5) . . . . ?
C8 C3 C4 C5 177.3(5) . . . . ?
U1 C3 C4 C5 -67.4(3) . . . . ?
C2 C3 C4 C9 -170.7(5) . . . . ?
C8 C3 C4 C9 5.5(8) . . . . ?
U1 C3 C4 C9 120.8(5) . . . . ?
C2 C3 C4 U1 68.5(3) . . . . ?
C8 C3 C4 U1 -115.2(5) . . . . ?
N1 U1 C4 C5 -42.2(3) . . . . ?
C15 U1 C4 C5 -169.6(4) . . . . ?
C13 U1 C4 C5 70.6(4) . . . . ?
C2 U1 C4 C5 77.2(3) . . . . ?
C14 U1 C4 C5 29.3(10) . . . . ?
C3 U1 C4 C5 114.7(4) . . . . ?
C1 U1 C4 C5 37.2(3) . . . . ?
C11 U1 C4 C5 150.6(3) . . . . ?
C12 U1 C4 C5 110.9(3) . . . . ?
Se1 U1 C4 C5 -142.9(3) . . . . ?
N1 U1 C4 C3 -156.9(3) . . . . ?
C5 U1 C4 C3 -114.7(4) . . . . ?
C15 U1 C4 C3 75.8(5) . . . . ?
C13 U1 C4 C3 -44.1(4) . . . . ?
C2 U1 C4 C3 -37.5(3) . . . . ?
C14 U1 C4 C3 -85.4(9) . . . . ?
C1 U1 C4 C3 -77.5(3) . . . . ?
C11 U1 C4 C3 36.0(4) . . . . ?
C12 U1 C4 C3 -3.8(4) . . . . ?
Se1 U1 C4 C3 102.4(3) . . . . ?
N1 U1 C4 C9 79.3(4) . . . . ?
C5 U1 C4 C9 121.5(6) . . . . ?
C15 U1 C4 C9 -48.1(7) . . . . ?
C13 U1 C4 C9 -167.9(4) . . . . ?
C2 U1 C4 C9 -161.3(5) . . . . ?
C14 U1 C4 C9 150.8(7) . . . . ?
C3 U1 C4 C9 -123.8(6) . . . . ?
C1 U1 C4 C9 158.7(5) . . . . ?
C11 U1 C4 C9 -87.9(4) . . . . ?
C12 U1 C4 C9 -127.6(4) . . . . ?
Se1 U1 C4 C9 -21.4(4) . . . . ?
C3 C4 C5 C1 -1.5(6) . . . . ?
C9 C4 C5 C1 170.5(4) . . . . ?
U1 C4 C5 C1 -69.3(3) . . . . ?
C3 C4 C5 C10 -174.5(5) . . . . ?
C9 C4 C5 C10 -2.6(8) . . . . ?
U1 C4 C5 C10 117.7(5) . . . . ?
C3 C4 C5 U1 67.8(3) . . . . ?
C9 C4 C5 U1 -120.3(5) . . . . ?
C2 C1 C5 C4 1.3(6) . . . . ?
C6 C1 C5 C4 -170.6(5) . . . . ?
U1 C1 C5 C4 69.3(3) . . . . ?
C2 C1 C5 C10 174.1(5) . . . . ?
C6 C1 C5 C10 2.2(8) . . . . ?
U1 C1 C5 C10 -117.9(5) . . . . ?
C2 C1 C5 U1 -68.0(3) . . . . ?
C6 C1 C5 U1 120.2(5) . . . . ?
N1 U1 C5 C4 138.1(3) . . . . ?
C15 U1 C5 C4 160.8(7) . . . . ?
C13 U1 C5 C4 -135.0(3) . . . . ?
C2 U1 C5 C4 -76.2(3) . . . . ?
C14 U1 C5 C4 -171.9(3) . . . . ?
C3 U1 C5 C4 -36.5(3) . . . . ?
C1 U1 C5 C4 -113.3(5) . . . . ?
C11 U1 C5 C4 -65.6(5) . . . . ?
C12 U1 C5 C4 -96.7(3) . . . . ?
Se1 U1 C5 C4 38.2(3) . . . . ?
N1 U1 C5 C1 -108.6(3) . . . . ?
C15 U1 C5 C1 -85.9(8) . . . . ?
C13 U1 C5 C1 -21.7(4) . . . . ?
C2 U1 C5 C1 37.1(3) . . . . ?
C14 U1 C5 C1 -58.6(4) . . . . ?
C3 U1 C5 C1 76.8(3) . . . . ?
C4 U1 C5 C1 113.3(5) . . . . ?
C11 U1 C5 C1 47.7(6) . . . . ?
C12 U1 C5 C1 16.6(4) . . . . ?
Se1 U1 C5 C1 151.5(3) . . . . ?
N1 U1 C5 C10 16.1(4) . . . . ?
C15 U1 C5 C10 38.8(10) . . . . ?
C13 U1 C5 C10 103.0(4) . . . . ?
C2 U1 C5 C10 161.8(5) . . . . ?
C14 U1 C5 C10 66.1(5) . . . . ?
C3 U1 C5 C10 -158.4(5) . . . . ?
C4 U1 C5 C10 -122.0(5) . . . . ?
C1 U1 C5 C10 124.7(5) . . . . ?
C11 U1 C5 C10 172.5(4) . . . . ?
C12 U1 C5 C10 141.4(4) . . . . ?
Se1 U1 C5 C10 -83.8(4) . . . . ?
N1 U1 C11 C12 103.5(3) . . . . ?
C5 U1 C11 C12 -49.5(6) . . . . ?
C15 U1 C11 C12 114.8(5) . . . . ?
C13 U1 C11 C12 37.0(3) . . . . ?
C2 U1 C11 C12 -40.9(4) . . . . ?
C14 U1 C11 C12 77.1(3) . . . . ?
C3 U1 C11 C12 -72.8(3) . . . . ?
C4 U1 C11 C12 -91.1(4) . . . . ?
C1 U1 C11 C12 -19.1(4) . . . . ?
Se1 U1 C11 C12 -157.8(3) . . . . ?
N1 U1 C11 C15 -11.3(4) . . . . ?
C5 U1 C11 C15 -164.2(4) . . . . ?
C13 U1 C11 C15 -77.7(3) . . . . ?
C2 U1 C11 C15 -155.7(3) . . . . ?
C14 U1 C11 C15 -37.7(3) . . . . ?
C3 U1 C11 C15 172.4(3) . . . . ?
C4 U1 C11 C15 154.1(3) . . . . ?
C1 U1 C11 C15 -133.9(3) . . . . ?
C12 U1 C11 C15 -114.8(5) . . . . ?
Se1 U1 C11 C15 87.5(3) . . . . ?
N1 U1 C11 C16 -135.0(4) . . . . ?
C5 U1 C11 C16 72.1(6) . . . . ?
C15 U1 C11 C16 -123.7(6) . . . . ?
C13 U1 C11 C16 158.6(5) . . . . ?
C2 U1 C11 C16 80.7(4) . . . . ?
C14 U1 C11 C16 -161.4(5) . . . . ?
C3 U1 C11 C16 48.7(5) . . . . ?
C4 U1 C11 C16 30.5(5) . . . . ?
C1 U1 C11 C16 102.5(4) . . . . ?
C12 U1 C11 C16 121.6(6) . . . . ?
Se1 U1 C11 C16 -36.2(4) . . . . ?
C15 C11 C12 C13 0.6(6) . . . . ?
C16 C11 C12 C13 173.6(5) . . . . ?
U1 C11 C12 C13 -66.3(4) . . . . ?
C15 C11 C12 C17 -169.3(5) . . . . ?
C16 C11 C12 C17 3.6(8) . . . . ?
U1 C11 C12 C17 123.7(5) . . . . ?
C15 C11 C12 U1 66.9(4) . . . . ?
C16 C11 C12 U1 -120.1(5) . . . . ?
N1 U1 C12 C11 -94.8(3) . . . . ?
C5 U1 C12 C11 157.1(3) . . . . ?
C15 U1 C12 C11 -36.9(3) . . . . ?
C13 U1 C12 C11 -114.6(5) . . . . ?
C2 U1 C12 C11 141.7(3) . . . . ?
C14 U1 C12 C11 -76.9(3) . . . . ?
C3 U1 C12 C11 114.9(3) . . . . ?
C4 U1 C12 C11 116.8(3) . . . . ?
C1 U1 C12 C11 165.6(3) . . . . ?
Se1 U1 C12 C11 23.1(3) . . . . ?
N1 U1 C12 C13 19.8(4) . . . . ?
C5 U1 C12 C13 -88.3(4) . . . . ?
C15 U1 C12 C13 77.6(3) . . . . ?
C2 U1 C12 C13 -103.7(3) . . . . ?
C14 U1 C12 C13 37.6(3) . . . . ?
C3 U1 C12 C13 -130.6(3) . . . . ?
C4 U1 C12 C13 -128.7(3) . . . . ?
C1 U1 C12 C13 -79.8(3) . . . . ?
C11 U1 C12 C13 114.6(5) . . . . ?
Se1 U1 C12 C13 137.6(3) . . . . ?
N1 U1 C12 C17 143.1(4) . . . . ?
C5 U1 C12 C17 35.0(5) . . . . ?
C15 U1 C12 C17 -159.0(5) . . . . ?
C13 U1 C12 C17 123.3(6) . . . . ?
C2 U1 C12 C17 19.6(5) . . . . ?
C14 U1 C12 C17 161.0(5) . . . . ?
C3 U1 C12 C17 -7.2(5) . . . . ?
C4 U1 C12 C17 -5.3(5) . . . . ?
C1 U1 C12 C17 43.6(5) . . . . ?
C11 U1 C12 C17 -122.1(6) . . . . ?
Se1 U1 C12 C17 -99.0(4) . . . . ?
C11 C12 C13 C14 -2.1(6) . . . . ?
C17 C12 C13 C14 167.6(5) . . . . ?
U1 C12 C13 C14 -69.4(3) . . . . ?
C11 C12 C13 C18 -173.9(5) . . . . ?
C17 C12 C13 C18 -4.2(9) . . . . ?
U1 C12 C13 C18 118.7(5) . . . . ?
C11 C12 C13 U1 67.3(4) . . . . ?
C17 C12 C13 U1 -122.9(5) . . . . ?
N1 U1 C13 C14 -50.8(3) . . . . ?
C5 U1 C13 C14 -130.5(3) . . . . ?
C15 U1 C13 C14 36.7(3) . . . . ?
C2 U1 C13 C14 -171.1(3) . . . . ?
C3 U1 C13 C14 170.7(3) . . . . ?
C4 U1 C13 C14 -166.1(3) . . . . ?
C1 U1 C13 C14 -141.2(3) . . . . ?
C11 U1 C13 C14 76.6(3) . . . . ?
C12 U1 C13 C14 112.6(4) . . . . ?
Se1 U1 C13 C14 57.9(3) . . . . ?
N1 U1 C13 C12 -163.4(3) . . . . ?
C5 U1 C13 C12 116.9(3) . . . . ?
C15 U1 C13 C12 -75.9(3) . . . . ?
C2 U1 C13 C12 76.3(3) . . . . ?
C14 U1 C13 C12 -112.6(4) . . . . ?
C3 U1 C13 C12 58.1(3) . . . . ?
C4 U1 C13 C12 81.2(4) . . . . ?
C1 U1 C13 C12 106.2(3) . . . . ?
C11 U1 C13 C12 -36.0(3) . . . . ?
Se1 U1 C13 C12 -54.7(3) . . . . ?
N1 U1 C13 C18 71.9(4) . . . . ?
C5 U1 C13 C18 -7.8(5) . . . . ?
C15 U1 C13 C18 159.3(5) . . . . ?
C2 U1 C13 C18 -48.5(4) . . . . ?
C14 U1 C13 C18 122.6(6) . . . . ?
C3 U1 C13 C18 -66.7(5) . . . . ?
C4 U1 C13 C18 -43.5(6) . . . . ?
C1 U1 C13 C18 -18.6(4) . . . . ?
C11 U1 C13 C18 -160.7(5) . . . . ?
C12 U1 C13 C18 -124.8(6) . . . . ?
Se1 U1 C13 C18 -179.5(4) . . . . ?
C12 C13 C14 C15 2.8(6) . . . . ?
C18 C13 C14 C15 174.7(5) . . . . ?
U1 C13 C14 C15 -67.7(3) . . . . ?
C12 C13 C14 C19 -168.0(5) . . . . ?
C18 C13 C14 C19 3.9(8) . . . . ?
U1 C13 C14 C19 121.5(5) . . . . ?
C12 C13 C14 U1 70.4(4) . . . . ?
C18 C13 C14 U1 -117.6(5) . . . . ?
N1 U1 C14 C15 -118.8(3) . . . . ?
C5 U1 C14 C15 -170.1(3) . . . . ?
C13 U1 C14 C15 114.4(4) . . . . ?
C2 U1 C14 C15 125.0(3) . . . . ?
C3 U1 C14 C15 98.9(4) . . . . ?
C4 U1 C14 C15 167.3(7) . . . . ?
C1 U1 C14 C15 160.3(3) . . . . ?
C11 U1 C14 C15 37.7(3) . . . . ?
C12 U1 C14 C15 76.8(3) . . . . ?
Se1 U1 C14 C15 -20.9(3) . . . . ?
N1 U1 C14 C13 126.8(3) . . . . ?
C5 U1 C14 C13 75.5(4) . . . . ?
C15 U1 C14 C13 -114.4(4) . . . . ?
C2 U1 C14 C13 10.6(4) . . . . ?
C3 U1 C14 C13 -15.5(5) . . . . ?
C4 U1 C14 C13 52.9(9) . . . . ?
C1 U1 C14 C13 45.9(4) . . . . ?
C11 U1 C14 C13 -76.7(3) . . . . ?
C12 U1 C14 C13 -37.6(3) . . . . ?
Se1 U1 C14 C13 -135.3(3) . . . . ?
N1 U1 C14 C19 3.9(4) . . . . ?
C5 U1 C14 C19 -47.4(5) . . . . ?
C15 U1 C14 C19 122.7(6) . . . . ?
C13 U1 C14 C19 -122.9(6) . . . . ?
C2 U1 C14 C19 -112.3(4) . . . . ?
C3 U1 C14 C19 -138.4(4) . . . . ?
C4 U1 C14 C19 -70.0(10) . . . . ?
C1 U1 C14 C19 -77.0(4) . . . . ?
C11 U1 C14 C19 160.4(5) . . . . ?
C12 U1 C14 C19 -160.5(5) . . . . ?
Se1 U1 C14 C19 101.8(4) . . . . ?
C13 C14 C15 C11 -2.4(6) . . . . ?
C19 C14 C15 C11 168.4(5) . . . . ?
U1 C14 C15 C11 -70.1(3) . . . . ?
C13 C14 C15 C20 -177.0(5) . . . . ?
C19 C14 C15 C20 -6.1(8) . . . . ?
U1 C14 C15 C20 115.3(5) . . . . ?
C13 C14 C15 U1 67.7(3) . . . . ?
C19 C14 C15 U1 -121.5(5) . . . . ?
C12 C11 C15 C14 1.1(6) . . . . ?
C16 C11 C15 C14 -171.6(5) . . . . ?
U1 C11 C15 C14 69.4(3) . . . . ?
C12 C11 C15 C20 175.7(5) . . . . ?
C16 C11 C15 C20 3.0(9) . . . . ?
U1 C11 C15 C20 -115.9(5) . . . . ?
C12 C11 C15 U1 -68.4(4) . . . . ?
C16 C11 C15 U1 119.0(5) . . . . ?
N1 U1 C15 C14 57.8(3) . . . . ?
C5 U1 C15 C14 35.4(9) . . . . ?
C13 U1 C15 C14 -36.7(3) . . . . ?
C2 U1 C15 C14 -78.5(4) . . . . ?
C3 U1 C15 C14 -123.7(3) . . . . ?
C4 U1 C15 C14 -173.3(4) . . . . ?
C1 U1 C15 C14 -32.8(5) . . . . ?
C11 U1 C15 C14 -112.5(4) . . . . ?
C12 U1 C15 C14 -76.6(3) . . . . ?
Se1 U1 C15 C14 160.0(3) . . . . ?
N1 U1 C15 C11 170.2(3) . . . . ?
C5 U1 C15 C11 147.9(7) . . . . ?
C13 U1 C15 C11 75.8(3) . . . . ?
C2 U1 C15 C11 33.9(4) . . . . ?
C14 U1 C15 C11 112.5(4) . . . . ?
C3 U1 C15 C11 -11.2(4) . . . . ?
C4 U1 C15 C11 -60.8(6) . . . . ?
C1 U1 C15 C11 79.6(4) . . . . ?
C12 U1 C15 C11 35.9(3) . . . . ?
Se1 U1 C15 C11 -87.5(3) . . . . ?
N1 U1 C15 C20 -66.1(4) . . . . ?
C5 U1 C15 C20 -88.4(9) . . . . ?
C13 U1 C15 C20 -160.6(5) . . . . ?
C2 U1 C15 C20 157.6(4) . . . . ?
C14 U1 C15 C20 -123.9(5) . . . . ?
C3 U1 C15 C20 112.5(4) . . . . ?
C4 U1 C15 C20 62.9(6) . . . . ?
C1 U1 C15 C20 -156.7(4) . . . . ?
C11 U1 C15 C20 123.7(5) . . . . ?
C12 U1 C15 C20 159.6(5) . . . . ?
Se1 U1 C15 C20 36.2(4) . . . . ?
U1 Se1 C21 C26 111.4(4) . . . . ?
U1 Se1 C21 C22 -74.8(5) . . . . ?
C26 C21 C22 C23 0.6(8) . . . . ?
Se1 C21 C22 C23 -173.4(4) . . . . ?
C21 C22 C23 C24 -0.9(9) . . . . ?
C22 C23 C24 C25 0.1(9) . . . . ?
C23 C24 C25 C26 1.0(9) . . . . ?
C22 C21 C26 C25 0.6(8) . . . . ?
Se1 C21 C26 C25 174.5(4) . . . . ?
C24 C25 C26 C21 -1.4(8) . . . . ?
U1 N1 C27 C28 -148(2) . . . . ?
U1 N1 C27 C32 30(3) . . . . ?
N1 C27 C28 C29 177.7(4) . . . . ?
C32 C27 C28 C29 0.0(7) . . . . ?
N1 C27 C28 C33 -4.2(7) . . . . ?
C32 C27 C28 C33 178.1(5) . . . . ?
C27 C28 C29 C30 -0.1(8) . . . . ?
C33 C28 C29 C30 -178.2(5) . . . . ?
C28 C29 C30 C31 0.3(8) . . . . ?
C29 C30 C31 C32 -0.6(8) . . . . ?
C30 C31 C32 C27 0.5(8) . . . . ?
C30 C31 C32 C36 177.8(5) . . . . ?
N1 C27 C32 C31 -178.0(4) . . . . ?
C28 C27 C32 C31 -0.3(7) . . . . ?
N1 C27 C32 C36 4.7(7) . . . . ?
C28 C27 C32 C36 -177.5(5) . . . . ?
C29 C28 C33 C34 -56.2(6) . . . . ?
C27 C28 C33 C34 125.7(5) . . . . ?
C29 C28 C33 C35 65.0(6) . . . . ?
C27 C28 C33 C35 -113.1(5) . . . . ?
C31 C32 C36 C38 40.0(7) . . . . ?
C27 C32 C36 C38 -142.8(5) . . . . ?
C31 C32 C36 C37 -85.3(6) . . . . ?
C27 C32 C36 C37 92.0(6) . . . . ?
